data_1508081
loop_
_publ_author_name
'Butovskii, Mikhail V.'
'D\"oring, Christian'
'Bezugly, Viktor'
'Wagner, Frank R.'
'Grin, Yuri'
'Kempe, Rhett'

_publ_section_title
;
 Molecules containing rare-earth atoms solely bonded by transition metals.
;
_journal_issue 9
_journal_name_full 'Nature chemistry'
_journal_page_first 741
_journal_page_last 744
_journal_paper_doi 10.1038/nchem.718
_journal_volume 2
_journal_year 2010
_chemical_formula_sum 'C30 H30 La Re3'
_chemical_formula_weight 1088.05
_chemical_name_common compound3
_chemical_name_systematic
;
 tris(di-\h5-cyclopentadienyl-ruthenyl)lanthanum
;
_space_group_IT_number 148
_symmetry_cell_setting trigonal
_symmetry_space_group_name_Hall '-R 3'
_symmetry_space_group_name_H-M 'R -3 :H'
_atom_sites_solution_hydrogens geom
_atom_sites_solution_primary direct
_atom_sites_solution_secondary difmap
_audit_creation_method SHELXL-97
_cell_angle_alpha 90.00
_cell_angle_beta 90.00
_cell_angle_gamma 120.00
_cell_formula_units_Z 18
_cell_length_a 41.6470(14)
_cell_length_b 41.6470(14)
_cell_length_c 7.6120(4)
_cell_measurement_reflns_used all
_cell_measurement_temperature 133(2)
_cell_volume 11434.0(8)
_computing_data_collection X-AREA-STOE
_computing_structure_refinement 'SHELXL-97 (Sheldrick, 1997)'
_computing_structure_solution SIR97
_diffrn_ambient_temperature 133(2)
_diffrn_measured_fraction_theta_full 0.991
_diffrn_measured_fraction_theta_max 0.991
_diffrn_measurement_device_type STOE-IPDSII
_diffrn_measurement_method w/s
_diffrn_radiation_monochromator graphite
_diffrn_radiation_source 'fine-focus sealed tube'
_diffrn_radiation_type MoK\a
_diffrn_radiation_wavelength 0.71073
_diffrn_reflns_av_R_equivalents 0.1739
_diffrn_reflns_av_sigmaI/netI 0.0944
_diffrn_reflns_limit_h_max 50
_diffrn_reflns_limit_h_min -50
_diffrn_reflns_limit_k_max 50
_diffrn_reflns_limit_k_min -49
_diffrn_reflns_limit_l_max 9
_diffrn_reflns_limit_l_min -9
_diffrn_reflns_number 35322
_diffrn_reflns_theta_full 25.74
_diffrn_reflns_theta_max 25.74
_diffrn_reflns_theta_min 1.69
_exptl_absorpt_coefficient_mu 15.910
_exptl_absorpt_correction_T_max 0.2279
_exptl_absorpt_correction_T_min 0.0727
_exptl_absorpt_correction_type numerical
_exptl_crystal_colour yellow
_exptl_crystal_density_diffrn 2.844
_exptl_crystal_density_method 'not measured'
_exptl_crystal_description prism
_exptl_crystal_F_000 8856
_exptl_crystal_size_max 0.27
_exptl_crystal_size_mid 0.23
_exptl_crystal_size_min 0.16
_platon_squeeze_details
;
?
;
_refine_diff_density_max 1.524
_refine_diff_density_min -1.052
_refine_diff_density_rms 0.248
_refine_ls_extinction_method none
_refine_ls_goodness_of_fit_ref 0.976
_refine_ls_hydrogen_treatment constr
_refine_ls_matrix_type full
_refine_ls_number_parameters 308
_refine_ls_number_reflns 4812
_refine_ls_number_restraints 6
_refine_ls_restrained_S_all 0.976
_refine_ls_R_factor_all 0.0798
_refine_ls_R_factor_gt 0.0417
_refine_ls_shift/su_max 0.001
_refine_ls_shift/su_mean 0.000
_refine_ls_structure_factor_coef Fsqd
_refine_ls_weighting_details 'calc w=1/[\s^2^(Fo^2^)+(0.0000P)^2^+0.0000P] where P=(Fo^2^+2Fc^2^)/3'
_refine_ls_weighting_scheme calc
_refine_ls_wR_factor_gt 0.0732
_refine_ls_wR_factor_ref 0.0809
_reflns_number_gt 3379
_reflns_number_total 4812
_reflns_threshold_expression >2sigma(I)
_cod_data_source_file nchem.718-s4.cif
_cod_data_source_block k788sq
_cod_depositor_comments
;
 Replacing the '?' symbol with the '\h' substring in the
 _chemical_name_systematic data item value.

 Antanas Vaitkus,
 2018-08-28

2017-03-17
Z value and formula fixed to values more according to usual
chemical conventions.                 miguel
;
_cod_original_sg_symbol_H-M R-3
_cod_original_formula_sum 'C90 H90 La3 Re9'
_cod_original_formula_units_Z 6
_cod_original_formula_weight 3264.15
_cod_database_code 1508081
_cell_measurement_2theta_min 3.39
_cell_measurement_2theta_max 52.02

loop_
_symmetry_equiv_pos_as_xyz
'x, y, z'
'-y, x-y, z'
'-x+y, -x, z'
'x+2/3, y+1/3, z+1/3'
'-y+2/3, x-y+1/3, z+1/3'
'-x+y+2/3, -x+1/3, z+1/3'
'x+1/3, y+2/3, z+2/3'
'-y+1/3, x-y+2/3, z+2/3'
'-x+y+1/3, -x+2/3, z+2/3'
'-x, -y, -z'
'y, -x+y, -z'
'x-y, x, -z'
'-x+2/3, -y+1/3, -z+1/3'
'y+2/3, -x+y+1/3, -z+1/3'
'x-y+2/3, x+1/3, -z+1/3'
'-x+1/3, -y+2/3, -z+2/3'
'y+1/3, -x+y+2/3, -z+2/3'
'x-y+1/3, x+2/3, -z+2/3'

loop_
_atom_site_label
_atom_site_type_symbol
_atom_site_fract_x
_atom_site_fract_y
_atom_site_fract_z
_atom_site_U_iso_or_equiv
_atom_site_adp_type
_atom_site_occupancy
_atom_site_symmetry_multiplicity
_atom_site_calc_flag
_atom_site_refinement_flags
C1 C 0.1504(4) 0.0094(3) 0.4267(15) 0.030(3) Uani 1 1 d .
H1 H 0.1746 0.0157 0.4636 0.037 Uiso 1 1 calc R
C2 C 0.1381(4) 0.0343(4) 0.3760(17) 0.047(4) Uani 1 1 d .
H2 H 0.1534 0.0605 0.3730 0.057 Uiso 1 1 calc R
C3 C 0.1002(4) 0.0148(4) 0.3306(16) 0.045(4) Uani 1 1 d .
H3 H 0.0855 0.0252 0.2952 0.054 Uiso 1 1 calc R
C4 C 0.0886(4) -0.0234(4) 0.3484(18) 0.040(3) Uani 1 1 d .
H4 H 0.0645 -0.0433 0.3224 0.048 Uiso 1 1 calc R
C5 C 0.1187(3) -0.0275(4) 0.4114(14) 0.030(3) Uani 1 1 d .
H5 H 0.1180 -0.0501 0.4381 0.036 Uiso 1 1 calc R
C6 C 0.1477(4) -0.0225(4) -0.0811(15) 0.035(3) Uani 1 1 d .
H6 H 0.1542 -0.0412 -0.0672 0.042 Uiso 1 1 calc R
C7 C 0.1105(4) -0.0288(3) -0.1081(16) 0.034(3) Uani 1 1 d .
H7 H 0.0884 -0.0522 -0.1152 0.041 Uiso 1 1 calc R
C8 C 0.1133(4) 0.0058(4) -0.1217(14) 0.034(3) Uani 1 1 d .
H8 H 0.0933 0.0102 -0.1411 0.041 Uiso 1 1 calc R
C9 C 0.1511(4) 0.0333(4) -0.1015(15) 0.041(3) Uani 1 1 d .
H9 H 0.1604 0.0593 -0.1031 0.049 Uiso 1 1 calc R
C10 C 0.1727(4) 0.0163(4) -0.0789(16) 0.036(3) Uani 1 1 d .
H10 H 0.1989 0.0284 -0.0650 0.043 Uiso 1 1 calc R
C11 C 0.1810(3) -0.0563(3) 0.5945(14) 0.028(3) Uani 1 1 d .
H11 H 0.1768 -0.0360 0.5837 0.034 Uiso 1 1 calc R
C12 C 0.1563(4) -0.0910(3) 0.6701(14) 0.029(3) Uani 1 1 d .
H12 H 0.1327 -0.0980 0.7189 0.035 Uiso 1 1 calc R
C13 C 0.1730(4) -0.1136(4) 0.6605(14) 0.032(3) Uani 1 1 d .
H13 H 0.1629 -0.1381 0.7042 0.039 Uiso 1 1 calc R
C14 C 0.2082(4) -0.0923(3) 0.5719(15) 0.031(3) Uani 1 1 d .
H14 H 0.2251 -0.1005 0.5422 0.037 Uiso 1 1 calc R
C15 C 0.2126(3) -0.0570(4) 0.5378(14) 0.027(3) Uani 1 1 d .
H15 H 0.2338 -0.0369 0.4848 0.033 Uiso 1 1 calc R
C16 C 0.2569(4) -0.0268(3) 0.1018(15) 0.029(3) Uani 1 1 d .
H16 H 0.2403 -0.0485 0.1651 0.035 Uiso 1 1 calc R
C17 C 0.2473(4) -0.0110(4) -0.0439(17) 0.041(3) Uani 1 1 d .
H17 H 0.2234 -0.0197 -0.0927 0.049 Uiso 1 1 calc R
C18 C 0.2813(4) 0.0206(4) -0.0995(16) 0.043(4) Uani 1 1 d .
H18 H 0.2838 0.0369 -0.1927 0.051 Uiso 1 1 calc R
C19 C 0.3104(4) 0.0237(4) 0.0061(17) 0.038(3) Uani 1 1 d .
H19 H 0.3358 0.0418 -0.0064 0.045 Uiso 1 1 calc R
C20 C 0.2953(3) -0.0046(3) 0.1340(16) 0.030(3) Uani 1 1 d .
H20 H 0.3087 -0.0082 0.2258 0.035 Uiso 1 1 calc R
C21 C 0.1266(3) -0.1035(3) 0.1663(14) 0.027(3) Uani 1 1 d .
H21 H 0.1197 -0.0856 0.1381 0.033 Uiso 1 1 calc R
C22 C 0.1067(4) -0.1348(3) 0.2776(15) 0.032(3) Uani 1 1 d .
H22 H 0.0848 -0.1408 0.3419 0.039 Uiso 1 1 calc R
C23 C 0.1255(4) -0.1553(4) 0.2747(16) 0.039(3) Uani 1 1 d .
H23 H 0.1178 -0.1782 0.3335 0.047 Uiso 1 1 calc R
C24 C 0.1585(4) -0.1356(3) 0.1671(15) 0.032(3) Uani 1 1 d .
H24 H 0.1765 -0.1428 0.1435 0.038 Uiso 1 1 calc R
C25 C 0.1586(3) -0.1038(3) 0.1046(13) 0.026(3) Uani 1 1 d U
H25 H 0.1773 -0.0853 0.0322 0.031 Uiso 1 1 calc R
C26 C 0.2520(3) 0.0450(3) 0.4195(14) 0.023(3) Uani 1 1 d .
H26 H 0.2350 0.0268 0.4984 0.028 Uiso 1 1 calc R
C27 C 0.2430(4) 0.0618(3) 0.2732(15) 0.031(3) Uani 1 1 d .
H27 H 0.2189 0.0569 0.2402 0.038 Uiso 1 1 calc R
C28 C 0.2767(4) 0.0867(3) 0.1901(15) 0.033(3) Uani 1 1 d .
H28 H 0.2791 0.1013 0.0895 0.039 Uiso 1 1 calc R
C29 C 0.3064(4) 0.0865(3) 0.2817(15) 0.030(3) Uani 1 1 d .
H29 H 0.3320 0.1009 0.2530 0.036 Uiso 1 1 calc R
C30 C 0.2915(4) 0.0615(3) 0.4207(16) 0.034(3) Uani 1 1 d .
H30 H 0.3053 0.0562 0.5031 0.041 Uiso 1 1 calc R
La1 La 0.18907(2) -0.023316(19) 0.23433(8) 0.02421(16) Uani 1 1 d .
Re1 Re 0.270606(13) 0.030914(13) 0.17161(6) 0.02485(13) Uani 1 1 d .
Re2 Re 0.162678(13) -0.099889(13) 0.39396(6) 0.02195(12) Uani 1 1 d .
Re3 Re 0.132224(14) 0.000147(13) 0.14574(6) 0.02491(13) Uani 1 1 d .

loop_
_atom_site_aniso_label
_atom_site_aniso_U_11
_atom_site_aniso_U_22
_atom_site_aniso_U_33
_atom_site_aniso_U_23
_atom_site_aniso_U_13
_atom_site_aniso_U_12
C1 0.038(7) 0.028(7) 0.021(6) -0.006(5) -0.008(6) 0.014(6)
C2 0.063(11) 0.044(9) 0.035(8) -0.008(7) 0.007(8) 0.027(8)
C3 0.065(10) 0.066(10) 0.029(7) 0.007(7) 0.010(7) 0.053(9)
C4 0.028(7) 0.033(8) 0.048(8) -0.001(7) 0.010(7) 0.008(6)
C5 0.027(7) 0.044(8) 0.025(6) 0.008(6) 0.013(6) 0.023(6)
C6 0.053(9) 0.036(8) 0.021(6) -0.006(6) -0.001(6) 0.026(7)
C7 0.032(7) 0.025(7) 0.035(7) -0.006(6) -0.001(6) 0.006(6)
C8 0.034(8) 0.047(8) 0.021(6) 0.014(6) 0.013(6) 0.020(7)
C9 0.063(10) 0.032(8) 0.021(6) 0.008(6) 0.017(7) 0.020(8)
C10 0.021(7) 0.049(8) 0.036(7) -0.004(7) 0.000(6) 0.015(6)
C11 0.042(8) 0.036(7) 0.015(5) -0.005(5) -0.005(5) 0.025(6)
C12 0.047(8) 0.026(7) 0.020(6) 0.006(5) -0.007(6) 0.023(6)
C13 0.043(8) 0.047(8) 0.014(5) 0.001(6) -0.004(6) 0.027(7)
C14 0.038(7) 0.025(7) 0.029(7) -0.010(6) -0.009(6) 0.016(6)
C15 0.026(6) 0.041(8) 0.018(5) -0.006(6) -0.003(5) 0.019(6)
C16 0.043(8) 0.026(7) 0.028(6) -0.001(6) 0.001(6) 0.024(6)
C17 0.042(8) 0.044(8) 0.046(8) -0.016(7) 0.000(7) 0.028(7)
C18 0.066(10) 0.036(8) 0.021(6) 0.001(6) 0.000(7) 0.021(8)
C19 0.039(8) 0.031(7) 0.043(8) -0.008(6) 0.021(7) 0.017(6)
C20 0.034(7) 0.029(7) 0.039(7) -0.002(6) -0.001(6) 0.026(6)
C21 0.035(7) 0.032(7) 0.025(6) -0.007(6) -0.017(6) 0.025(6)
C22 0.045(8) 0.023(7) 0.026(6) -0.014(6) -0.021(6) 0.015(6)
C23 0.050(9) 0.025(7) 0.028(7) 0.005(6) -0.007(6) 0.008(7)
C24 0.032(7) 0.022(6) 0.036(7) -0.010(6) -0.010(6) 0.009(6)
C25 0.035(6) 0.033(6) 0.010(5) -0.008(4) -0.004(5) 0.017(5)
C26 0.022(6) 0.012(6) 0.028(6) -0.002(5) 0.009(5) 0.002(5)
C27 0.039(8) 0.022(6) 0.037(7) -0.014(6) -0.004(6) 0.018(6)
C28 0.052(9) 0.032(7) 0.022(6) 0.005(6) 0.003(6) 0.027(7)
C29 0.032(7) 0.016(6) 0.029(6) -0.011(5) -0.003(6) 0.002(5)
C30 0.036(8) 0.030(7) 0.033(7) -0.008(6) -0.015(6) 0.013(6)
La1 0.0263(4) 0.0226(4) 0.0229(3) 0.0006(3) 0.0007(3) 0.0116(3)
Re1 0.0258(3) 0.0247(3) 0.0222(2) -0.0019(2) 0.0019(2) 0.0112(2)
Re2 0.0271(3) 0.0219(3) 0.0171(2) -0.0008(2) -0.0023(2) 0.0123(2)
Re3 0.0290(3) 0.0235(3) 0.0239(2) 0.0003(2) 0.0012(2) 0.0143(2)

loop_
_atom_type_symbol
_atom_type_description
_atom_type_scat_dispersion_real
_atom_type_scat_dispersion_imag
_atom_type_scat_source
C C 0.0033 0.0016 'International Tables Vol C Tables 4.2.6.8 and 6.1.1.4'
H H 0.0000 0.0000 'International Tables Vol C Tables 4.2.6.8 and 6.1.1.4'
La La -0.2871 2.4523 'International Tables Vol C Tables 4.2.6.8 and 6.1.1.4'
Re Re -1.0185 7.2310 'International Tables Vol C Tables 4.2.6.8 and 6.1.1.4'

loop_
_geom_angle_atom_site_label_1
_geom_angle_atom_site_label_2
_geom_angle_atom_site_label_3
_geom_angle
C2 C1 C5 106.5(12)
C2 C1 Re3 69.6(7)
C5 C1 Re3 71.9(7)
C2 C1 La1 132.6(9)
C5 C1 La1 83.6(7)
Re3 C1 La1 70.3(3)
C3 C2 C1 110.8(13)
C3 C2 Re3 72.6(8)
C1 C2 Re3 73.1(7)
C2 C3 C4 106.1(12)
C2 C3 Re3 70.2(8)
C4 C3 Re3 70.6(7)
C3 C4 C5 109.8(12)
C3 C4 Re3 72.0(7)
C5 C4 Re3 73.3(7)
C4 C5 C1 106.8(11)
C4 C5 Re3 69.4(7)
C1 C5 Re3 70.6(7)
C10 C6 C7 108.7(11)
C10 C6 Re3 73.2(7)
C7 C6 Re3 71.1(7)
C10 C6 La1 84.4(8)
C7 C6 La1 133.4(8)
Re3 C6 La1 70.6(3)
C8 C7 C6 107.1(11)
C8 C7 Re3 72.6(7)
C6 C7 Re3 70.7(7)
C7 C8 C9 108.2(12)
C7 C8 Re3 71.0(7)
C9 C8 Re3 71.3(7)
C10 C9 C8 109.7(12)
C10 C9 Re3 72.6(7)
C8 C9 Re3 71.7(7)
C9 C10 C6 106.3(12)
C9 C10 Re3 70.8(7)
C6 C10 Re3 69.8(7)
C15 C11 C12 108.5(11)
C15 C11 Re2 73.2(7)
C12 C11 Re2 70.4(7)
C15 C11 La1 80.6(7)
C12 C11 La1 134.3(8)
Re2 C11 La1 70.0(3)
C11 C12 C13 107.9(12)
C11 C12 Re2 72.0(6)
C13 C12 Re2 72.3(7)
C12 C13 C14 107.4(12)
C12 C13 Re2 69.7(6)
C14 C13 Re2 71.4(6)
C15 C14 C13 106.9(11)
C15 C14 Re2 72.2(7)
C13 C14 Re2 70.5(7)
C11 C15 C14 109.2(11)
C11 C15 Re2 70.0(7)
C14 C15 Re2 70.9(7)
C11 C15 La1 72.9(6)
C14 C15 La1 134.5(8)
Re2 C15 La1 67.6(3)
C20 C16 C17 108.4(11)
C20 C16 Re1 70.1(7)
C17 C16 Re1 70.8(7)
C20 C16 La1 132.8(8)
C17 C16 La1 76.0(7)
Re1 C16 La1 67.5(3)
C18 C17 C16 105.9(12)
C18 C17 Re1 69.9(7)
C16 C17 Re1 71.5(7)
C18 C17 La1 134.0(9)
C16 C17 La1 76.7(7)
Re1 C17 La1 67.7(3)
C19 C18 C17 109.0(12)
C19 C18 Re1 72.2(7)
C17 C18 Re1 72.4(7)
C18 C19 C20 108.5(12)
C18 C19 Re1 70.7(7)
C20 C19 Re1 70.9(6)
C16 C20 C19 108.2(11)
C16 C20 Re1 72.9(7)
C19 C20 Re1 71.9(7)
C25 C21 C22 108.0(11)
C25 C21 Re2 69.9(6)
C22 C21 Re2 70.5(6)
C25 C21 La1 77.1(7)
C22 C21 La1 133.0(7)
Re2 C21 La1 67.9(3)
C21 C22 C23 107.3(12)
C21 C22 Re2 72.4(7)
C23 C22 Re2 71.7(7)
C22 C23 C24 108.7(11)
C22 C23 Re2 71.1(7)
C24 C23 Re2 71.0(7)
C25 C24 C23 106.2(12)
C25 C24 Re2 70.7(6)
C23 C24 Re2 71.1(7)
C24 C25 C21 109.7(11)
C24 C25 Re2 72.3(6)
C21 C25 Re2 73.0(6)
C24 C25 La1 136.0(7)
C21 C25 La1 76.3(7)
Re2 C25 La1 68.1(3)
C30 C26 C27 106.6(10)
C30 C26 Re1 70.3(7)
C27 C26 Re1 71.8(6)
C30 C26 La1 133.5(8)
C27 C26 La1 77.9(6)
Re1 C26 La1 67.4(3)
C28 C27 C26 107.1(11)
C28 C27 Re1 70.2(7)
C26 C27 Re1 70.2(6)
C28 C27 La1 132.8(8)
C26 C27 La1 74.9(6)
Re1 C27 La1 66.5(3)
C27 C28 C29 108.9(11)
C27 C28 Re1 72.9(7)
C29 C28 Re1 70.6(7)
C30 C29 C28 108.2(11)
C30 C29 Re1 71.8(7)
C28 C29 Re1 71.7(7)
C29 C30 C26 109.2(11)
C29 C30 Re1 71.3(7)
C26 C30 Re1 72.0(7)
C1 La1 C6 86.7(3)
C1 La1 C11 78.3(3)
C6 La1 C11 144.1(4)
C1 La1 Re1 113.5(2)
C6 La1 Re1 107.7(3)
C11 La1 Re1 108.2(2)
C1 La1 Re3 43.6(2)
C6 La1 Re3 43.1(2)
C11 La1 Re3 114.8(2)
Re1 La1 Re3 119.05(3)
C1 La1 Re2 106.7(2)
C6 La1 Re2 115.2(3)
C11 La1 Re2 42.4(2)
Re1 La1 Re2 121.62(3)
Re3 La1 Re2 119.31(3)
C1 La1 C17 146.2(4)
C6 La1 C17 81.6(4)
C11 La1 C17 127.2(4)
Re1 La1 C17 43.0(3)
Re3 La1 C17 118.0(3)
Re2 La1 C17 106.9(3)
C1 La1 C16 155.3(3)
C6 La1 C16 106.8(3)
C11 La1 C16 99.9(3)
Re1 La1 C16 43.1(2)
Re3 La1 C16 145.2(2)
Re2 La1 C16 86.6(2)
C17 La1 C16 27.3(3)
C1 La1 C26 75.9(3)
C6 La1 C26 126.2(3)
C11 La1 C26 81.7(3)
Re1 La1 C26 42.7(2)
Re3 La1 C26 104.0(2)
Re2 La1 C26 118.5(2)
C17 La1 C26 85.7(3)
C16 La1 C26 79.4(3)
C1 La1 C21 102.8(3)
C6 La1 C21 72.3(3)
C11 La1 C21 79.4(3)
Re1 La1 C21 143.6(2)
Re3 La1 C21 86.6(2)
Re2 La1 C21 43.0(2)
C17 La1 C21 103.6(3)
C16 La1 C21 101.0(3)
C26 La1 C21 160.9(3)
C1 La1 C25 129.2(3)
C6 La1 C25 80.1(3)
C11 La1 C25 84.5(3)
Re1 La1 C25 117.2(2)
Re3 La1 C25 108.2(2)
Re2 La1 C25 42.1(2)
C17 La1 C25 79.8(3)
C16 La1 C25 74.5(3)
C26 La1 C25 147.7(3)
C21 La1 C25 26.6(3)
C1 La1 C15 102.0(3)
C6 La1 C15 157.6(3)
C11 La1 C15 26.4(3)
Re1 La1 C15 88.0(2)
Re3 La1 C15 141.2(2)
Re2 La1 C15 42.5(2)
C17 La1 C15 100.8(3)
C16 La1 C15 73.5(3)
C26 La1 C15 76.3(3)
C21 La1 C15 85.5(3)
C25 La1 C15 78.4(3)
C18 Re1 C29 117.8(5)
C18 Re1 C20 62.5(5)
C29 Re1 C20 117.3(5)
C18 Re1 C30 149.2(5)
C29 Re1 C30 36.9(4)
C20 Re1 C30 108.5(5)
C18 Re1 C28 109.7(5)
C29 Re1 C28 37.7(5)
C20 Re1 C28 150.1(5)
C30 Re1 C28 62.2(5)
C18 Re1 C19 37.1(5)
C29 Re1 C19 101.5(5)
C20 Re1 C19 37.2(5)
C30 Re1 C19 117.5(5)
C28 Re1 C19 118.5(5)
C18 Re1 C26 167.9(5)
C29 Re1 C26 62.7(4)
C20 Re1 C26 128.9(4)
C30 Re1 C26 37.6(4)
C28 Re1 C26 62.7(4)
C19 Re1 C26 154.0(5)
C18 Re1 C17 37.7(5)
C29 Re1 C17 154.7(5)
C20 Re1 C17 63.0(5)
C30 Re1 C17 167.1(5)
C28 Re1 C17 130.1(5)
C19 Re1 C17 62.5(5)
C26 Re1 C17 139.1(5)
C18 Re1 C16 62.4(5)
C29 Re1 C16 153.5(5)
C20 Re1 C16 37.0(4)
C30 Re1 C16 129.7(5)
C28 Re1 C16 167.6(4)
C19 Re1 C16 61.7(5)
C26 Re1 C16 123.3(4)
C17 Re1 C16 37.7(5)
C18 Re1 C27 130.3(5)
C29 Re1 C27 62.5(5)
C20 Re1 C27 166.7(5)
C30 Re1 C27 62.7(5)
C28 Re1 C27 36.9(4)
C19 Re1 C27 154.6(5)
C26 Re1 C27 38.1(4)
C17 Re1 C27 123.6(5)
C16 Re1 C27 140.1(5)
C18 Re1 La1 105.3(4)
C29 Re1 La1 129.9(3)
C20 Re1 La1 104.2(3)
C30 Re1 La1 105.4(3)
C28 Re1 La1 105.6(4)
C19 Re1 La1 128.5(3)
C26 Re1 La1 69.8(3)
C17 Re1 La1 69.3(4)
C16 Re1 La1 69.5(3)
C27 Re1 La1 70.7(3)
C12 Re2 C11 37.6(4)
C12 Re2 C13 38.0(4)
C11 Re2 C13 62.8(5)
C12 Re2 C25 164.9(4)
C11 Re2 C25 137.4(4)
C13 Re2 C25 156.2(5)
C12 Re2 C14 63.5(5)
C11 Re2 C14 62.5(4)
C13 Re2 C14 38.1(5)
C25 Re2 C14 130.4(5)
C12 Re2 C22 108.6(5)
C11 Re2 C22 129.4(5)
C13 Re2 C22 118.3(5)
C25 Re2 C22 62.5(5)
C14 Re2 C22 151.4(5)
C12 Re2 C24 152.6(4)
C11 Re2 C24 165.8(5)
C13 Re2 C24 120.0(5)
C25 Re2 C24 36.9(4)
C14 Re2 C24 110.1(5)
C22 Re2 C24 63.2(5)
C12 Re2 C23 119.3(5)
C11 Re2 C23 155.9(5)
C13 Re2 C23 103.4(5)
C25 Re2 C23 61.9(5)
C14 Re2 C23 119.8(5)
C22 Re2 C23 37.2(5)
C24 Re2 C23 38.0(5)
C12 Re2 C15 62.3(5)
C11 Re2 C15 36.9(4)
C13 Re2 C15 62.1(5)
C25 Re2 C15 123.6(4)
C14 Re2 C15 36.9(4)
C22 Re2 C15 165.9(5)
C24 Re2 C15 130.0(4)
C23 Re2 C15 155.9(5)
C12 Re2 C21 128.5(4)
C11 Re2 C21 122.4(4)
C13 Re2 C21 154.3(5)
C25 Re2 C21 37.1(4)
C14 Re2 C21 166.9(4)
C22 Re2 C21 37.0(4)
C24 Re2 C21 62.1(4)
C23 Re2 C21 61.5(5)
C15 Re2 C21 139.0(4)
C12 Re2 La1 102.5(3)
C11 Re2 La1 67.6(3)
C13 Re2 La1 128.3(4)
C25 Re2 La1 69.8(3)
C14 Re2 La1 104.9(3)
C22 Re2 La1 103.6(3)
C24 Re2 La1 104.8(3)
C23 Re2 La1 128.3(3)
C15 Re2 La1 69.9(3)
C21 Re2 La1 69.1(3)
C2 Re3 C4 61.9(5)
C2 Re3 C6 159.8(5)
C4 Re3 C6 135.0(5)
C2 Re3 C7 158.9(5)
C4 Re3 C7 110.3(5)
C6 Re3 C7 38.2(5)
C2 Re3 C3 37.2(5)
C4 Re3 C3 37.4(5)
C6 Re3 C3 162.5(5)
C7 Re3 C3 124.3(5)
C2 Re3 C9 112.5(5)
C4 Re3 C9 145.3(5)
C6 Re3 C9 61.1(5)
C7 Re3 C9 61.5(5)
C3 Re3 C9 116.0(5)
C2 Re3 C1 37.4(5)
C4 Re3 C1 62.6(5)
C6 Re3 C1 132.4(5)
C7 Re3 C1 159.7(5)
C3 Re3 C1 62.9(5)
C9 Re3 C1 135.7(5)
C2 Re3 C8 126.2(5)
C4 Re3 C8 115.4(5)
C6 Re3 C8 61.8(5)
C7 Re3 C8 36.4(5)
C3 Re3 C8 104.8(5)
C9 Re3 C8 37.0(5)
C1 Re3 C8 163.4(5)
C2 Re3 C5 62.1(5)
C4 Re3 C5 37.3(5)
C6 Re3 C5 122.3(5)
C7 Re3 C5 125.0(5)
C3 Re3 C5 62.7(5)
C9 Re3 C5 173.2(5)
C1 Re3 C5 37.5(4)
C8 Re3 C5 149.1(4)
C2 Re3 C10 126.0(5)
C4 Re3 C10 172.0(5)
C6 Re3 C10 37.0(5)
C7 Re3 C10 62.7(5)
C3 Re3 C10 149.3(5)
C9 Re3 C10 36.6(5)
C1 Re3 C10 122.4(5)
C8 Re3 C10 61.9(4)
C5 Re3 C10 142.3(5)
C2 Re3 La1 100.2(4)
C4 Re3 La1 107.5(4)
C6 Re3 La1 66.3(3)
C7 Re3 La1 100.9(4)
C3 Re3 La1 128.0(4)
C9 Re3 La1 107.1(4)
C1 Re3 La1 66.1(3)
C8 Re3 La1 127.2(3)
C5 Re3 La1 71.0(3)
C10 Re3 La1 71.3(3)

loop_
_geom_bond_atom_site_label_1
_geom_bond_atom_site_label_2
_geom_bond_distance
C1 C2 1.42(2)
C1 C5 1.445(17)
C1 Re3 2.237(11)
C1 La1 2.965(13)
C2 C3 1.41(2)
C2 Re3 2.191(13)
C3 C4 1.420(19)
C3 Re3 2.223(13)
C4 C5 1.429(18)
C4 Re3 2.204(13)
C5 Re3 2.255(11)
C6 C10 1.418(18)
C6 C7 1.448(19)
C6 Re3 2.211(12)
C6 La1 2.966(13)
C7 C8 1.391(18)
C7 Re3 2.217(12)
C8 C9 1.419(19)
C8 Re3 2.238(12)
C9 C10 1.408(19)
C9 Re3 2.232(12)
C10 Re3 2.256(12)
C11 C15 1.401(16)
C11 C12 1.409(17)
C11 Re2 2.195(11)
C11 La1 3.009(11)
C12 C13 1.426(18)
C12 Re2 2.174(11)
C13 C14 1.444(18)
C13 Re2 2.207(11)
C14 C15 1.409(17)
C14 Re2 2.219(12)
C15 Re2 2.236(12)
C15 La1 3.106(11)
C16 C20 1.411(18)
C16 C17 1.447(18)
C16 Re1 2.241(12)
C16 La1 3.073(12)
C17 C18 1.433(19)
C17 Re1 2.232(13)
C17 La1 3.064(13)
C18 C19 1.40(2)
C18 Re1 2.198(12)
C19 C20 1.412(17)
C19 Re1 2.218(12)
C20 Re1 2.205(11)
C21 C25 1.420(17)
C21 C22 1.421(17)
C21 Re2 2.249(10)
C21 La1 3.083(12)
C22 C23 1.421(19)
C22 Re2 2.224(12)
C23 C24 1.451(18)
C23 Re2 2.231(13)
C24 C25 1.406(17)
C24 Re2 2.229(12)
C25 Re2 2.209(10)
C25 La1 3.093(12)
C26 C30 1.430(17)
C26 C27 1.460(17)
C26 Re1 2.227(11)
C26 La1 3.082(11)
C27 C28 1.411(18)
C27 Re1 2.249(12)
C27 La1 3.120(12)
C28 C29 1.425(18)
C28 Re1 2.214(12)
C29 C30 1.394(17)
C29 Re1 2.199(11)
C30 Re1 2.206(12)
La1 Re1 3.0315(9)
La1 Re3 3.0543(9)
La1 Re2 3.0577(8)

loop_
_platon_squeeze_void_nr
_platon_squeeze_void_average_x
_platon_squeeze_void_average_y
_platon_squeeze_void_average_z
_platon_squeeze_void_volume
_platon_squeeze_void_count_electrons
1 0.000 0.000 -0.007 172.2 28.5
2 0.333 0.667 0.714 174.1 28.2
3 0.667 0.333 0.381 174.0 28.4
